data_7203927
loop_
_publ_author_name
'Edwin Weber'
'Thomas Hens'
'Thomas Brehmer'
'Ingeborg Cs\"oregh'

_publ_section_title
;
 Crystalline inclusion compounds of hosts composed of anthracene,
 ethylene and crowded alcoholic building blocks
;
_journal_issue 2
_journal_name_full 'J. Chem. Soc., Perkin Trans. 2'
_journal_page_first 235
_journal_page_last 241
_journal_paper_doi 10.1039/a908151h
_journal_year 2000
_chemical_formula_sum 'C26 H23 O2'
_chemical_formula_weight 367.44
_chemical_name_systematic
; 
 ? 
;
_space_group_IT_number 2
_symmetry_space_group_name_Hall '-P 1'
_symmetry_space_group_name_H-M 'P -1'
_atom_sites_solution_hydrogens geom
_atom_sites_solution_primary direct
_atom_sites_solution_secondary difmap
_audit_creation_method SHELXL
_cell_angle_alpha 90.53(2)
_cell_angle_beta 92.119(15)
_cell_angle_gamma 96.561(15)
_cell_formula_units_Z 2
_cell_length_a 8.9240(10)
_cell_length_b 9.1550(10)
_cell_length_c 11.963(2)
_cell_measurement_temperature 100(2)
_cell_volume 970.2(2)
_computing_structure_refinement 'SHELXL-93 (Sheldrick, 1993)'
_computing_structure_solution 'SHELXS-86 (Sheldrick, 1990)'
_diffrn_ambient_temperature 100(2)
_diffrn_radiation_monochromator graphite
_diffrn_radiation_source 'fine-focus sealed tube'
_diffrn_radiation_type MoKa
_diffrn_radiation_wavelength 0.71073
_diffrn_reflns_av_R_equivalents 0.0369
_diffrn_reflns_av_sigmaI/netI 0.0558
_diffrn_reflns_limit_h_max 10
_diffrn_reflns_limit_h_min -10
_diffrn_reflns_limit_k_max 11
_diffrn_reflns_limit_k_min -11
_diffrn_reflns_limit_l_max 14
_diffrn_reflns_limit_l_min -14
_diffrn_reflns_number 7552
_diffrn_reflns_theta_max 25.79
_diffrn_reflns_theta_min 2.24
_exptl_absorpt_coefficient_mu 0.078
_exptl_crystal_density_diffrn 1.258
_exptl_crystal_F_000 390
_refine_diff_density_max .160
_refine_diff_density_min -.192
_refine_diff_density_rms .045
_refine_ls_extinction_method none
_refine_ls_goodness_of_fit_all 0.901
_refine_ls_goodness_of_fit_obs 0.996
_refine_ls_matrix_type full
_refine_ls_number_parameters 276
_refine_ls_number_reflns 3477
_refine_ls_number_restraints 0
_refine_ls_restrained_S_all 0.901
_refine_ls_restrained_S_obs 0.996
_refine_ls_R_factor_all 0.0583
_refine_ls_R_factor_obs 0.0358
_refine_ls_shift/esd_max 0.061
_refine_ls_shift/esd_mean 0.004
_refine_ls_structure_factor_coef Fsqd
_refine_ls_weighting_details 'w=1/[s^2^(Fo^2^)+( 0.0560P)^2^+0.0000P] where P=(Fo^2^+2Fc^2^)/3'
_refine_ls_weighting_scheme calc
_refine_ls_wR_factor_all 0.0915
_refine_ls_wR_factor_obs 0.0823
_reflns_number_observed 2387
_reflns_number_total 3477
_reflns_observed_criterion >2sigma(I)
_cod_data_source_file a908151h.txt
_cod_data_source_block 1a.THF
_cod_depositor_comments
;
The following automatic conversions were performed:

'_refine_ls_weighting_scheme' value 'calc w=1/[s^2^(Fo^2^)+(
0.0560P)^2^+0.0000P] where P=(Fo^2^+2Fc^2^)/3' was changed to 'calc'.
New tag '_refine_ls_weighting_details' was created. The value of the
new tag was set to 'w=1/[s^2^(Fo^2^)+( 0.0560P)^2^+0.0000P] where
P=(Fo^2^+2Fc^2^)/3'.

Automatic conversion script
Id: cif_fix_values 3143 2015-03-26 13:38:13Z robertas 
;
_cod_database_code 7203927

loop_
_symmetry_equiv_pos_as_xyz
'x, y, z'
'-x, -y, -z'

loop_
_atom_site_aniso_label
_atom_site_aniso_U_11
_atom_site_aniso_U_22
_atom_site_aniso_U_33
_atom_site_aniso_U_23
_atom_site_aniso_U_13
_atom_site_aniso_U_12
O1 0.0168(6) 0.0250(6) 0.0225(5) -0.0017(4) -0.0002(5) 0.0029(4)
C1 0.0244(10) 0.0159(7) 0.0157(7) 0.0018(6) 0.0010(7) 0.0022(6)
C2 0.0198(9) 0.0136(7) 0.0174(7) -0.0014(6) -0.0001(6) 0.0013(6)
C3 0.0228(10) 0.0148(7) 0.0155(7) -0.0008(6) 0.0022(7) 0.0018(6)
C4 0.0254(10) 0.0190(8) 0.0177(7) 0.0029(6) 0.0021(7) 0.0019(6)
C5 0.0215(10) 0.0229(8) 0.0178(7) 0.0006(6) 0.0039(7) -0.0024(6)
C6 0.0176(9) 0.0234(8) 0.0194(8) -0.0016(6) 0.0004(7) 0.0027(6)
C7 0.0213(9) 0.0163(7) 0.0166(7) -0.0012(6) 0.0004(7) 0.0009(6)
C8 0.0163(9) 0.0187(7) 0.0208(8) 0.0001(6) 0.0024(7) 0.0035(6)
C9 0.0163(9) 0.0184(7) 0.0226(8) -0.0016(6) 0.0040(7) 0.0038(6)
C10 0.0142(9) 0.0219(8) 0.0164(7) 0.0012(6) -0.0008(7) 0.0036(6)
C11 0.0129(9) 0.0195(7) 0.0215(8) 0.0017(6) 0.0030(7) 0.0052(6)
C12 0.0198(10) 0.0260(8) 0.0204(8) 0.0014(6) 0.0022(7) 0.0051(6)
C13 0.0215(10) 0.0247(8) 0.0299(9) 0.0073(7) 0.0043(7) 0.0068(7)
C14 0.0249(10) 0.0184(8) 0.0390(10) 0.0009(7) 0.0050(8) 0.0075(6)
C15 0.0274(11) 0.0255(8) 0.0270(8) -0.0069(7) 0.0021(8) 0.0061(7)
C16 0.0243(10) 0.0234(8) 0.0199(8) 0.0012(6) 0.0036(7) 0.0065(7)
C17 0.0218(9) 0.0171(7) 0.0175(7) 0.0039(6) 0.0022(7) 0.0072(6)
C18 0.0235(10) 0.0260(8) 0.0292(9) -0.0054(7) 0.0046(8) 0.0040(7)
C19 0.0242(11) 0.0306(9) 0.0376(10) 0.0026(7) 0.0094(8) 0.0085(7)
C20 0.0356(11) 0.0247(9) 0.0233(8) 0.0061(7) 0.0117(8) 0.0155(7)
C21 0.0401(12) 0.0238(9) 0.0185(8) -0.0005(6) 0.0035(8) 0.0102(7)
C22 0.0241(10) 0.0211(8) 0.0214(8) 0.0013(6) 0.0020(7) 0.0050(7)
O1T 0.0317(7) 0.0275(6) 0.0258(6) 0.0029(5) 0.0053(5) 0.0113(5)
C1T 0.0318(11) 0.0276(9) 0.0289(9) 0.0080(7) 0.0100(8) 0.0096(7)
C2T 0.0260(11) 0.0209(8) 0.0255(8) -0.0002(6) 0.0047(8) 0.0031(7)
C3T 0.0321(11) 0.0249(9) 0.0246(8) -0.0013(7) 0.0075(8) 0.0003(7)
C4T 0.0366(12) 0.0282(9) 0.0228(8) 0.0041(7) 0.0013(8) 0.0049(8)

loop_
_atom_site_label
_atom_site_type_symbol
_atom_site_fract_x
_atom_site_fract_y
_atom_site_fract_z
_atom_site_U_iso_or_equiv
_atom_site_thermal_displace_type
_atom_site_occupancy
_atom_site_calc_flag
_atom_site_refinement_flags
_atom_site_disorder_group
O1 O 0.47049(12) 0.79789(11) 0.16301(8) 0.0214(3) Uani 1 d . .
H1O H 0.41695(12) 0.84789(11) 0.21990(8) 0.093(9) Uiso 1 d R .
C1 C 0.9658(2) 0.58984(15) 0.41033(12) 0.0187(3) Uani 1 d . .
H1 H 0.9427(2) 0.65088(15) 0.34977(12) 0.019(4) Uiso 1 calc R .
C2 C 0.8618(2) 0.56259(15) 0.49492(12) 0.0170(3) Uani 1 d . .
C3 C 0.8971(2) 0.47088(15) 0.58683(11) 0.0177(3) Uani 1 d . .
C4 C 0.7898(2) 0.4425(2) 0.67278(12) 0.0207(4) Uani 1 d . .
H4 H 0.8111(2) 0.3801(2) 0.73292(12) 0.021(4) Uiso 1 calc R .
C5 C 0.6577(2) 0.5043(2) 0.66901(12) 0.0210(4) Uani 1 d . .
H5 H 0.5885(2) 0.4854(2) 0.72704(12) 0.027(4) Uiso 1 calc R .
C6 C 0.6224(2) 0.5966(2) 0.57944(12) 0.0201(3) Uani 1 d . .
H6 H 0.5306(2) 0.6400(2) 0.57895(12) 0.022(4) Uiso 1 calc R .
C7 C 0.7194(2) 0.62418(15) 0.49304(12) 0.0182(3) Uani 1 d . .
C8 C 0.6793(2) 0.7081(2) 0.39743(12) 0.0184(3) Uani 1 d . .
C9 C 0.6515(2) 0.7704(2) 0.31244(12) 0.0189(3) Uani 1 d . .
C10 C 0.6229(2) 0.8401(2) 0.20259(12) 0.0174(3) Uani 1 d . .
C11 C 0.6559(2) 1.0084(2) 0.21107(12) 0.0177(3) Uani 1 d . .
C12 C 0.6506(2) 1.0908(2) 0.11317(13) 0.0218(4) Uani 1 d . .
H12 H 0.6280(2) 1.0420(2) 0.04311(13) 0.024(4) Uiso 1 calc R .
C13 C 0.6782(2) 1.2433(2) 0.11776(13) 0.0249(4) Uani 1 d . .
H13 H 0.6740(2) 1.2981(2) 0.05088(13) 0.033(5) Uiso 1 calc R .
C14 C 0.7118(2) 1.3163(2) 0.21978(14) 0.0270(4) Uani 1 d . .
H14 H 0.7308(2) 1.4205(2) 0.22262(14) 0.030(5) Uiso 1 calc R .
C15 C 0.7173(2) 1.2359(2) 0.31726(14) 0.0264(4) Uani 1 d . .
H15 H 0.7405(2) 1.2850(2) 0.38715(14) 0.027(4) Uiso 1 calc R .
C16 C 0.6885(2) 1.0828(2) 0.31241(12) 0.0222(4) Uani 1 d . .
H16 H 0.6913(2) 1.0285(2) 0.37958(12) 0.023(4) Uiso 1 calc R .
C17 C 0.7262(2) 0.7740(2) 0.11957(12) 0.0184(3) Uani 1 d . .
C18 C 0.8808(2) 0.8176(2) 0.12456(13) 0.0261(4) Uani 1 d . .
H18 H 0.9218(2) 0.8895(2) 0.17844(13) 0.028(5) Uiso 1 calc R .
C19 C 0.9764(2) 0.7576(2) 0.05178(14) 0.0302(4) Uani 1 d . .
H19 H 1.0818(2) 0.7884(2) 0.05629(14) 0.043(5) Uiso 1 calc R .
C20 C 0.9174(2) 0.6527(2) -0.02726(13) 0.0267(4) Uani 1 d . .
H20 H 0.9817(2) 0.6128(2) -0.07808(13) 0.028(4) Uiso 1 calc R .
C21 C 0.7640(2) 0.6066(2) -0.03151(12) 0.0269(4) Uani 1 d . .
H21 H 0.7236(2) 0.5335(2) -0.08468(12) 0.039(5) Uiso 1 calc R .
C22 C 0.6678(2) 0.6665(2) 0.04166(12) 0.0219(4) Uani 1 d . .
H22 H 0.5628(2) 0.6338(2) 0.03820(12) 0.027(4) Uiso 1 calc R .
O1T O 0.25725(13) 0.94663(11) 0.25511(9) 0.0276(3) Uani 1 d . .
C1T C 0.2318(2) 1.0842(2) 0.20308(14) 0.0287(4) Uani 1 d . .
H1TA H 0.2015(2) 1.0681(2) 0.12309(14) 0.038(5) Uiso 1 calc R .
H1TB H 0.3247(2) 1.1547(2) 0.20871(14) 0.041(5) Uiso 1 calc R .
C2T C 0.1046(2) 1.1430(2) 0.26722(13) 0.0240(4) Uani 1 d . .
H2TA H 0.0082(2) 1.1299(2) 0.22261(13) 0.041(5) Uiso 1 calc R .
H2TB H 0.1300(2) 1.2486(2) 0.28633(13) 0.035(5) Uiso 1 calc R .
C3T C 0.0942(2) 1.0492(2) 0.37373(13) 0.0272(4) Uani 1 d . .
H3TA H 0.0946(2) 1.1120(2) 0.44158(13) 0.034(5) Uiso 1 calc R .
H3TB H 0.0017(2) 0.9783(2) 0.37088(13) 0.027(4) Uiso 1 calc R .
C4T C 0.2353(2) 0.9701(2) 0.37218(13) 0.0291(4) Uani 1 d . .
H4TA H 0.3231(2) 1.0315(2) 0.40765(13) 0.028(4) Uiso 1 calc R .
H4TB H 0.2198(2) 0.8755(2) 0.41180(13) 0.029(4) Uiso 1 calc R .

loop_
_atom_type_symbol
_atom_type_description
_atom_type_scat_dispersion_real
_atom_type_scat_dispersion_imag
_atom_type_scat_source
C C .0033 .0016 'International Tables Vol C Tables 4.2.6.8 and 6.1.1.4'
H H .0000 .0000 'International Tables Vol C Tables 4.2.6.8 and 6.1.1.4'
O O .0106 .0060 'International Tables Vol C Tables 4.2.6.8 and 6.1.1.4'

loop_
_geom_angle_atom_site_label_1
_geom_angle_atom_site_label_2
_geom_angle_atom_site_label_3
_geom_angle
_geom_angle_site_symmetry_1
_geom_angle_site_symmetry_3
_geom_angle_publ_flag
C10 O1 H1O 99.43(7) . . ?
C3 C1 C2 121.49(13) 2_766 . ?
C3 C1 H1 119.26(8) 2_766 . ?
C2 C1 H1 119.26(9) . . ?
C1 C2 C3 119.26(14) . . ?
C1 C2 C7 122.16(13) . . ?
C3 C2 C7 118.58(12) . . ?
C1 C3 C2 119.25(13) 2_766 . ?
C1 C3 C4 121.71(13) 2_766 . ?
C2 C3 C4 119.04(14) . . ?
C5 C4 C3 120.70(13) . . ?
C5 C4 H4 119.65(8) . . ?
C3 C4 H4 119.65(9) . . ?
C4 C5 C6 120.77(13) . . ?
C4 C5 H5 119.61(8) . . ?
C6 C5 H5 119.61(9) . . ?
C7 C6 C5 120.94(14) . . ?
C7 C6 H6 119.53(9) . . ?
C5 C6 H6 119.53(9) . . ?
C6 C7 C8 121.33(14) . . ?
C6 C7 C2 119.93(13) . . ?
C8 C7 C2 118.68(12) . . ?
C9 C8 C7 174.68(15) . . ?
C8 C9 C10 175.90(15) . . ?
O1 C10 C9 110.17(11) . . ?
O1 C10 C11 110.59(11) . . ?
C9 C10 C11 111.27(12) . . ?
O1 C10 C17 106.89(12) . . ?
C9 C10 C17 105.95(11) . . ?
C11 C10 C17 111.80(11) . . ?
C16 C11 C12 118.48(13) . . ?
C16 C11 C10 122.61(12) . . ?
C12 C11 C10 118.90(13) . . ?
C13 C12 C11 120.50(15) . . ?
C13 C12 H12 119.75(9) . . ?
C11 C12 H12 119.75(9) . . ?
C12 C13 C14 120.39(14) . . ?
C12 C13 H13 119.81(9) . . ?
C14 C13 H13 119.81(9) . . ?
C15 C14 C13 119.64(14) . . ?
C15 C14 H14 120.18(10) . . ?
C13 C14 H14 120.18(9) . . ?
C14 C15 C16 119.8(2) . . ?
C14 C15 H15 120.09(10) . . ?
C16 C15 H15 120.09(9) . . ?
C11 C16 C15 121.18(14) . . ?
C11 C16 H16 119.41(8) . . ?
C15 C16 H16 119.41(9) . . ?
C22 C17 C18 118.90(13) . . ?
C22 C17 C10 120.96(14) . . ?
C18 C17 C10 120.09(13) . . ?
C19 C18 C17 121.1(2) . . ?
C19 C18 H18 119.47(11) . . ?
C17 C18 H18 119.47(9) . . ?
C18 C19 C20 119.9(2) . . ?
C18 C19 H19 120.06(11) . . ?
C20 C19 H19 120.06(10) . . ?
C21 C20 C19 119.48(14) . . ?
C21 C20 H20 120.26(9) . . ?
C19 C20 H20 120.26(10) . . ?
C20 C21 C22 120.7(2) . . ?
C20 C21 H21 119.64(9) . . ?
C22 C21 H21 119.64(10) . . ?
C17 C22 C21 119.9(2) . . ?
C17 C22 H22 120.04(9) . . ?
C21 C22 H22 120.04(10) . . ?
C4T O1T C1T 104.75(11) . . ?
O1T C1T C2T 105.91(11) . . ?
O1T C1T H1TA 110.55(8) . . ?
C2T C1T H1TA 110.55(10) . . ?
O1T C1T H1TB 110.55(9) . . ?
C2T C1T H1TB 110.55(9) . . ?
H1TA C1T H1TB 108.7 . . ?
C1T C2T C3T 103.90(12) . . ?
C1T C2T H2TA 110.98(10) . . ?
C3T C2T H2TA 110.98(9) . . ?
C1T C2T H2TB 110.98(9) . . ?
C3T C2T H2TB 110.98(9) . . ?
H2TA C2T H2TB 109.0 . . ?
C4T C3T C2T 103.46(12) . . ?
C4T C3T H3TA 111.07(9) . . ?
C2T C3T H3TA 111.07(8) . . ?
C4T C3T H3TB 111.07(9) . . ?
C2T C3T H3TB 111.07(9) . . ?
H3TA C3T H3TB 109.0 . . ?
O1T C4T C3T 104.05(13) . . ?
O1T C4T H4TA 110.95(9) . . ?
C3T C4T H4TA 110.95(9) . . ?
O1T C4T H4TB 110.95(8) . . ?
C3T C4T H4TB 110.95(8) . . ?
H4TA C4T H4TB 109.0 . . ?

loop_
_geom_bond_atom_site_label_1
_geom_bond_atom_site_label_2
_geom_bond_distance
_geom_bond_site_symmetry_2
_geom_bond_publ_flag
O1 C10 1.433(2) . ?
O1 H1O 0.98 . ?
C1 C3 1.400(2) 2_766 ?
C1 C2 1.403(2) . ?
C1 H1 0.95 . ?
C2 C3 1.437(2) . ?
C2 C7 1.447(2) . ?
C3 C1 1.400(2) 2_766 ?
C3 C4 1.436(2) . ?
C4 C5 1.365(2) . ?
C4 H4 0.95 . ?
C5 C6 1.419(2) . ?
C5 H5 0.95 . ?
C6 C7 1.380(2) . ?
C6 H6 0.95 . ?
C7 C8 1.441(2) . ?
C8 C9 1.202(2) . ?
C9 C10 1.492(2) . ?
C10 C11 1.537(2) . ?
C10 C17 1.545(2) . ?
C11 C16 1.390(2) . ?
C11 C12 1.401(2) . ?
C12 C13 1.390(2) . ?
C12 H12 0.95 . ?
C13 C14 1.392(2) . ?
C13 H13 0.95 . ?
C14 C15 1.387(2) . ?
C14 H14 0.95 . ?
C15 C16 1.397(2) . ?
C15 H15 0.95 . ?
C16 H16 0.95 . ?
C17 C22 1.393(2) . ?
C17 C18 1.390(2) . ?
C18 C19 1.393(2) . ?
C18 H18 0.95 . ?
C19 C20 1.387(3) . ?
C19 H19 0.95 . ?
C20 C21 1.385(2) . ?
C20 H20 0.95 . ?
C21 C22 1.399(2) . ?
C21 H21 0.95 . ?
C22 H22 0.95 . ?
O1T C4T 1.439(2) . ?
O1T C1T 1.447(2) . ?
C1T C2T 1.538(2) . ?
C1T H1TA 0.99 . ?
C1T H1TB 0.99 . ?
C2T C3T 1.543(2) . ?
C2T H2TA 0.99 . ?
C2T H2TB 0.99 . ?
C3T C4T 1.523(2) . ?
C3T H3TA 0.99 . ?
C3T H3TB 0.99 . ?
C4T H4TA 0.99 . ?
C4T H4TB 0.99 . ?

loop_
_geom_torsion_atom_site_label_1
_geom_torsion_atom_site_label_2
_geom_torsion_atom_site_label_3
_geom_torsion_atom_site_label_4
_geom_torsion
_geom_torsion_site_symmetry_1
_geom_torsion_site_symmetry_2
_geom_torsion_site_symmetry_3
_geom_torsion_site_symmetry_4
_geom_torsion_publ_flag
C3 C1 C2 C3 0.3(2) 2_766 . . . ?
C3 C1 C2 C7 -179.82(14) 2_766 . . . ?
C1 C2 C3 C1 -0.3(2) . . . 2_766 ?
C7 C2 C3 C1 179.82(14) . . . 2_766 ?
C1 C2 C3 C4 -179.59(14) . . . . ?
C7 C2 C3 C4 0.5(2) . . . . ?
C1 C3 C4 C5 179.20(15) 2_766 . . . ?
C2 C3 C4 C5 -1.5(2) . . . . ?
C3 C4 C5 C6 0.8(2) . . . . ?
C4 C5 C6 C7 1.1(2) . . . . ?
C5 C6 C7 C8 175.06(15) . . . . ?
C5 C6 C7 C2 -2.1(2) . . . . ?
C1 C2 C7 C6 -178.64(14) . . . . ?
C3 C2 C7 C6 1.2(2) . . . . ?
C1 C2 C7 C8 4.2(2) . . . . ?
C3 C2 C7 C8 -175.97(13) . . . . ?
C6 C7 C8 C9 -141.5(18) . . . . ?
C2 C7 C8 C9 35.7(19) . . . . ?
C7 C8 C9 C10 -2.6(39) . . . . ?
C8 C9 C10 O1 103.9(23) . . . . ?
C8 C9 C10 C11 -133.1(23) . . . . ?
C8 C9 C10 C17 -11.4(24) . . . . ?
O1 C10 C11 C16 115.0(2) . . . . ?
C9 C10 C11 C16 -7.8(2) . . . . ?
C17 C10 C11 C16 -126.0(2) . . . . ?
O1 C10 C11 C12 -63.9(2) . . . . ?
C9 C10 C11 C12 173.30(13) . . . . ?
C17 C10 C11 C12 55.1(2) . . . . ?
C16 C11 C12 C13 0.3(2) . . . . ?
C10 C11 C12 C13 179.29(14) . . . . ?
C11 C12 C13 C14 0.2(2) . . . . ?
C12 C13 C14 C15 -0.2(3) . . . . ?
C13 C14 C15 C16 -0.2(2) . . . . ?
C12 C11 C16 C15 -0.7(2) . . . . ?
C10 C11 C16 C15 -179.69(14) . . . . ?
C14 C15 C16 C11 0.7(2) . . . . ?
O1 C10 C17 C22 -13.9(2) . . . . ?
C9 C10 C17 C22 103.6(2) . . . . ?
C11 C10 C17 C22 -135.00(14) . . . . ?
O1 C10 C17 C18 168.58(12) . . . . ?
C9 C10 C17 C18 -73.9(2) . . . . ?
C11 C10 C17 C18 47.4(2) . . . . ?
C22 C17 C18 C19 1.3(2) . . . . ?
C10 C17 C18 C19 178.88(14) . . . . ?
C17 C18 C19 C20 0.1(2) . . . . ?
C18 C19 C20 C21 -1.3(2) . . . . ?
C19 C20 C21 C22 1.1(2) . . . . ?
C18 C17 C22 C21 -1.4(2) . . . . ?
C10 C17 C22 C21 -178.99(13) . . . . ?
C20 C21 C22 C17 0.2(2) . . . . ?
C4T O1T C1T C2T -36.1(2) . . . . ?
O1T C1T C2T C3T 14.2(2) . . . . ?
C1T C2T C3T C4T 11.4(2) . . . . ?
C1T O1T C4T C3T 43.6(2) . . . . ?
C2T C3T C4T O1T -33.4(2) . . . . ?
